data_4128189
loop_
_publ_author_name
'Galley, Shane S.'
'Pattenaude, Scott A.'
'Gaggioli, Carlo Alberto'
'Qiao, Yusen'
'Sperling, Joseph M.'
'Zeller, Matthias'
'Pakhira, Srimanta'
'Mendoza-Cortes, Jose L'
'Schelter, Eric J.'
'Albrecht-Schmitt, Thomas E'
'Gagliardi, Laura'
'Bart, Suzanne C.'

_publ_section_title
;
 Synthesis and Characterization of Tris-chelate Complexes for
 Understanding f-Orbital Bonding in Later Actinides.
;
_journal_issue 6
_journal_name_full 'Journal of the American Chemical Society'
_journal_page_first 2356
_journal_page_last 2366
_journal_paper_doi 10.1021/jacs.8b10251
_journal_volume 141
_journal_year 2019
_chemical_formula_moiety 'C84 H114 N3 O9 Sm, 4(C5 H5 N)'
_chemical_formula_sum 'C104 H134 N7 O9 Sm'
_chemical_formula_weight 1776.52
_space_group_crystal_system monoclinic
_space_group_IT_number 14
_space_group_name_Hall '-P 2yn'
_space_group_name_H-M_alt 'P 1 21/n 1'
_symmetry_space_group_name_Hall '-P 2yn'
_symmetry_space_group_name_H-M 'P 1 21/n 1'
_atom_sites_solution_hydrogens geom
_audit_creation_method SHELXL-2018/3
_cell_angle_alpha 90
_cell_angle_beta 100.947(2)
_cell_angle_gamma 90
_cell_formula_units_Z 4
_cell_length_a 14.4338(7)
_cell_length_b 26.3116(12)
_cell_length_c 25.9590(12)
_cell_measurement_reflns_used 9120
_cell_measurement_temperature 150(2)
_cell_measurement_theta_max 28.2829
_cell_measurement_theta_min 2.9378
_cell_volume 9679.2(8)
_computing_cell_refinement 'SAINT V8.37A (Bruker, 2016)'
_computing_data_collection 'Apex3 v2016.9-0 (Bruker, 2016)'
_computing_data_reduction 'SAINT V8.37A (Bruker, 2016)'
_computing_structure_refinement 'SHELXL-2018/3 (Sheldrick, 2018)'
_computing_structure_solution 'SHELXS-97 (Sheldrick, 2008)'
_diffrn_ambient_temperature 150(2)
_diffrn_detector_area_resol_mean 0
_diffrn_measured_fraction_theta_full 0.991
_diffrn_measured_fraction_theta_max 0.979
_diffrn_measurement_device_type 'Bruker AXS D8 Quest CMOS diffractometer'
_diffrn_measurement_method 'omega and phi scans'
_diffrn_radiation_monochromator 'Triumph curved graphite crystal'
_diffrn_radiation_type MoK\a
_diffrn_radiation_wavelength 0.71073
_diffrn_reflns_av_R_equivalents 0.0502
_diffrn_reflns_av_unetI/netI 0.0435
_diffrn_reflns_Laue_measured_fraction_full 0.991
_diffrn_reflns_Laue_measured_fraction_max 0.979
_diffrn_reflns_limit_h_max 18
_diffrn_reflns_limit_h_min -19
_diffrn_reflns_limit_k_max 30
_diffrn_reflns_limit_k_min -35
_diffrn_reflns_limit_l_max 34
_diffrn_reflns_limit_l_min -31
_diffrn_reflns_number 88826
_diffrn_reflns_point_group_measured_fraction_full 0.991
_diffrn_reflns_point_group_measured_fraction_max 0.979
_diffrn_reflns_theta_full 25.242
_diffrn_reflns_theta_max 28.303
_diffrn_reflns_theta_min 2.809
_diffrn_source 'sealed tube X-ray source'
_exptl_absorpt_coefficient_mu 0.666
_exptl_absorpt_correction_type multi-scan
_exptl_absorpt_process_details
;
 SADABS 2016/2: Krause, L., Herbst-Irmer, R., Sheldrick G.M. & Stalke D.,
 J. Appl. Cryst. 48 (2015) 3-10
;
_exptl_crystal_colour Blue
_exptl_crystal_density_diffrn 1.219
_exptl_crystal_description block
_exptl_crystal_F_000 3764
_exptl_crystal_size_max 0.10
_exptl_crystal_size_mid 0.08
_exptl_crystal_size_min 0.06
_exptl_transmission_factor_max 0.3343
_exptl_transmission_factor_min 0.2871
_refine_diff_density_max 1.552
_refine_diff_density_min -1.000
_refine_diff_density_rms 0.072
_refine_ls_extinction_method none
_refine_ls_goodness_of_fit_ref 1.027
_refine_ls_hydrogen_treatment constr
_refine_ls_matrix_type full
_refine_ls_number_parameters 1126
_refine_ls_number_reflns 23572
_refine_ls_number_restraints 0
_refine_ls_restrained_S_all 1.027
_refine_ls_R_factor_all 0.0533
_refine_ls_R_factor_gt 0.0355
_refine_ls_shift/su_max 0.002
_refine_ls_shift/su_mean 0.000
_refine_ls_structure_factor_coef Fsqd
_refine_ls_weighting_details 'w=1/[\s^2^(Fo^2^)+(0.0330P)^2^+8.5100P] where P=(Fo^2^+2Fc^2^)/3'
_refine_ls_weighting_scheme calc
_refine_ls_wR_factor_gt 0.0812
_refine_ls_wR_factor_ref 0.0902
_reflns_Friedel_coverage 0.000
_reflns_number_gt 18283
_reflns_number_total 23572
_reflns_threshold_expression 'I > 2\s(I)'
_cod_data_source_file ja8b10251_si_004.cif
_cod_data_source_block 04252018SmDOPO_0m
_cod_database_code 4128189
_shelx_shelxl_version_number 2018/3
_shelx_space_group_comment
;
The symmetry employed for this shelxl refinement is uniquely defined
by the following loop, which should always be used as a source of
symmetry information in preference to the above space-group names.
They are only intended as comments.
;

loop_
_space_group_symop_operation_xyz
'x, y, z'
'-x+1/2, y+1/2, -z+1/2'
'-x, -y, -z'
'x-1/2, -y-1/2, z-1/2'

loop_
_atom_site_label
_atom_site_type_symbol
_atom_site_fract_x
_atom_site_fract_y
_atom_site_fract_z
_atom_site_U_iso_or_equiv
_atom_site_adp_type
_atom_site_occupancy
_atom_site_site_symmetry_order
_atom_site_calc_flag
_atom_site_refinement_flags_posn
_atom_site_refinement_flags_adp
Sm1 Sm 0.21332(2) 0.74642(2) 0.78516(2) 0.01802(3) Uani 1 1 d . .
C1 C 0.17279(15) 0.69808(8) 0.89729(8) 0.0211(4) Uani 1 1 d . .
O1 O 0.00984(11) 0.59271(6) 0.83770(6) 0.0229(3) Uani 1 1 d . .
N1 N 0.13023(12) 0.66680(7) 0.81139(7) 0.0192(4) Uani 1 1 d . .
C2 C 0.16418(16) 0.69294(9) 0.95147(8) 0.0243(5) Uani 1 1 d . .
O2 O 0.22009(11) 0.73209(6) 0.87909(6) 0.0231(3) Uani 1 1 d . .
N2 N 0.15837(12) 0.82563(7) 0.82976(7) 0.0184(3) Uani 1 1 d . .
C3 C 0.10198(17) 0.65704(9) 0.96254(9) 0.0262(5) Uani 1 1 d . .
H3 H 0.095929 0.654669 0.998267 0.031 Uiso 1 1 calc R U
O3 O 0.14342(11) 0.68742(6) 0.71436(6) 0.0246(3) Uani 1 1 d . .
N3 N 0.30931(12) 0.73617(7) 0.71305(7) 0.0186(3) Uani 1 1 d . .
C4 C 0.04472(17) 0.62253(8) 0.92709(9) 0.0244(5) Uani 1 1 d . .
N4 N 0.2626(4) 0.4975(3) 0.9844(3) 0.150(2) Uani 1 1 d . .
O4 O 0.39071(10) 0.70946(6) 0.62823(6) 0.0210(3) Uani 1 1 d . .
C5 C 0.05717(16) 0.62495(8) 0.87603(9) 0.0217(4) Uani 1 1 d . .
N5 N -0.2690(5) 0.40136(15) 0.8099(3) 0.1149(18) Uani 1 1 d . .
O5 O 0.17347(11) 0.80254(6) 0.70828(6) 0.0247(3) Uani 1 1 d . .
C6 C 0.12014(15) 0.66140(8) 0.86086(8) 0.0198(4) Uani 1 1 d . .
N6 N 0.3780(5) 0.5273(4) 0.71793(18) 0.156(3) Uani 1 1 d . .
O6 O 0.35078(11) 0.69053(6) 0.80422(6) 0.0244(3) Uani 1 1 d . .
C7 C 0.01765(15) 0.59926(8) 0.78571(8) 0.0204(4) Uani 1 1 d . .
N7 N 0.51232(19) 0.85155(10) 0.62595(10) 0.0469(6) Uani 1 1 d . .
C8 C -0.03213(15) 0.56955(8) 0.74645(9) 0.0217(4) Uani 1 1 d . .
C9 C -0.02016(16) 0.58297(9) 0.69448(9) 0.0244(5) Uani 1 1 d . .
H9 H -0.054461 0.563021 0.666779 0.029 Uiso 1 1 calc R U
C10 C 0.03460(16) 0.62102(9) 0.67975(9) 0.0243(5) Uani 1 1 d . .
C11 C 0.08910(15) 0.65082(8) 0.72088(8) 0.0205(4) Uani 1 1 d . .
C12 C 0.07940(15) 0.63804(8) 0.77400(8) 0.0198(4) Uani 1 1 d . .
C13 C 0.22153(19) 0.72754(10) 0.99306(9) 0.0296(5) Uani 1 1 d . .
C14 C 0.3267(2) 0.72274(13) 0.99106(11) 0.0442(7) Uani 1 1 d . .
H14A H 0.337138 0.733131 0.956352 0.066 Uiso 1 1 calc R U
H14B H 0.346773 0.687366 0.997633 0.066 Uiso 1 1 calc R U
H14C H 0.363518 0.744672 1.017928 0.066 Uiso 1 1 calc R U
C15 C 0.1889(2) 0.78302(10) 0.98247(11) 0.0411(7) Uani 1 1 d . .
H15A H 0.198797 0.793335 0.947652 0.062 Uiso 1 1 calc R U
H15B H 0.225418 0.805226 1.009150 0.062 Uiso 1 1 calc R U
H15C H 0.121703 0.785734 0.983896 0.062 Uiso 1 1 calc R U
C16 C 0.2086(2) 0.71307(11) 1.04865(10) 0.0414(7) Uani 1 1 d . .
H16A H 0.142133 0.717116 1.051271 0.062 Uiso 1 1 calc R U
H16B H 0.247702 0.735252 1.074305 0.062 Uiso 1 1 calc R U
H16C H 0.227624 0.677626 1.055787 0.062 Uiso 1 1 calc R U
C17 C -0.02915(19) 0.58847(9) 0.94571(9) 0.0295(5) Uani 1 1 d . .
C18 C -0.0209(2) 0.59093(11) 1.00521(11) 0.0457(7) Uani 1 1 d . .
H18A H -0.032396 0.625820 1.015611 0.069 Uiso 1 1 calc R U
H18B H 0.042653 0.580387 1.022332 0.069 Uiso 1 1 calc R U
H18C H -0.067563 0.568154 1.015860 0.069 Uiso 1 1 calc R U
C19 C -0.1273(2) 0.60737(11) 0.92015(12) 0.0427(7) Uani 1 1 d . .
H19A H -0.133624 0.606602 0.881895 0.064 Uiso 1 1 calc R U
H19B H -0.135882 0.642271 0.931576 0.064 Uiso 1 1 calc R U
H19C H -0.175311 0.585363 0.930589 0.064 Uiso 1 1 calc R U
C20 C -0.0163(2) 0.53266(9) 0.93150(11) 0.0360(6) Uani 1 1 d . .
H20A H -0.025324 0.529209 0.893277 0.054 Uiso 1 1 calc R U
H20B H -0.062796 0.511667 0.944691 0.054 Uiso 1 1 calc R U
H20C H 0.047464 0.521454 0.947438 0.054 Uiso 1 1 calc R U
C21 C 0.03901(19) 0.63209(10) 0.62244(9) 0.0334(6) Uani 1 1 d . .
C22 C 0.0056(2) 0.68695(12) 0.60902(11) 0.0489(8) Uani 1 1 d . .
H22A H 0.011073 0.694698 0.572789 0.073 Uiso 1 1 calc R U
H22B H 0.044864 0.710605 0.632928 0.073 Uiso 1 1 calc R U
H22C H -0.060378 0.690427 0.612787 0.073 Uiso 1 1 calc R U
C23 C 0.1410(2) 0.62561(12) 0.61343(11) 0.0448(7) Uani 1 1 d . .
H23A H 0.143272 0.633264 0.576745 0.067 Uiso 1 1 calc R U
H23B H 0.161693 0.590526 0.621386 0.067 Uiso 1 1 calc R U
H23C H 0.182831 0.648918 0.636442 0.067 Uiso 1 1 calc R U
C24 C -0.0246(2) 0.59631(13) 0.58479(10) 0.0522(9) Uani 1 1 d . .
H24A H -0.021332 0.605212 0.548524 0.078 Uiso 1 1 calc R U
H24B H -0.089890 0.599643 0.589947 0.078 Uiso 1 1 calc R U
H24C H -0.003452 0.561166 0.591791 0.078 Uiso 1 1 calc R U
C25 C -0.09436(16) 0.52445(9) 0.75558(9) 0.0259(5) Uani 1 1 d . .
C26 C -0.17166(17) 0.54137(10) 0.78521(11) 0.0338(6) Uani 1 1 d . .
H26A H -0.208969 0.568692 0.765670 0.051 Uiso 1 1 calc R U
H26B H -0.142433 0.553722 0.820140 0.051 Uiso 1 1 calc R U
H26C H -0.212881 0.512489 0.788725 0.051 Uiso 1 1 calc R U
C27 C -0.03185(19) 0.48305(9) 0.78681(11) 0.0346(6) Uani 1 1 d . .
H27A H 0.012932 0.470222 0.765884 0.052 Uiso 1 1 calc R U
H27B H -0.071680 0.455073 0.794781 0.052 Uiso 1 1 calc R U
H27C H 0.002903 0.497566 0.819619 0.052 Uiso 1 1 calc R U
C28 C -0.1446(2) 0.50024(11) 0.70412(11) 0.0406(7) Uani 1 1 d . .
H28A H -0.183479 0.525893 0.682716 0.061 Uiso 1 1 calc R U
H28B H -0.184925 0.472385 0.711864 0.061 Uiso 1 1 calc R U
H28C H -0.097622 0.486974 0.684882 0.061 Uiso 1 1 calc R U
C29 C 0.00576(14) 0.79205(8) 0.80353(8) 0.0203(4) Uani 1 1 d . .
C30 C -0.09244(15) 0.79598(8) 0.80572(9) 0.0230(4) Uani 1 1 d . .
C31 C -0.11873(15) 0.83583(8) 0.83411(9) 0.0224(4) Uani 1 1 d . .
H31 H -0.184194 0.838217 0.834706 0.027 Uiso 1 1 calc R U
C32 C -0.06038(15) 0.87406(8) 0.86277(9) 0.0210(4) Uani 1 1 d . .
C33 C 0.03462(14) 0.86973(8) 0.86196(8) 0.0189(4) Uani 1 1 d . .
C34 C 0.06734(14) 0.83048(8) 0.83205(8) 0.0185(4) Uani 1 1 d . .
C35 C 0.19591(14) 0.89554(8) 0.89020(8) 0.0187(4) Uani 1 1 d . .
C36 C 0.26373(15) 0.92480(8) 0.92062(8) 0.0201(4) Uani 1 1 d . .
C37 C 0.35822(15) 0.91124(8) 0.91786(8) 0.0218(4) Uani 1 1 d . .
H37 H 0.406019 0.930984 0.938977 0.026 Uiso 1 1 calc R U
C38 C 0.38972(14) 0.87353(8) 0.88884(8) 0.0200(4) Uani 1 1 d . .
C39 C 0.31953(14) 0.84390(8) 0.85542(8) 0.0188(4) Uani 1 1 d . .
C40 C 0.22215(14) 0.85600(8) 0.85786(8) 0.0175(4) Uani 1 1 d . .
C41 C -0.16193(15) 0.75577(9) 0.77824(10) 0.0285(5) Uani 1 1 d . .
C42 C -0.15859(19) 0.75357(11) 0.71953(11) 0.0414(7) Uani 1 1 d . .
H42A H -0.200593 0.726578 0.702818 0.062 Uiso 1 1 calc R U
H42B H -0.093900 0.746483 0.715123 0.062 Uiso 1 1 calc R U
H42C H -0.179153 0.786264 0.703168 0.062 Uiso 1 1 calc R U
C43 C -0.13486(19) 0.70377(10) 0.80384(13) 0.0421(7) Uani 1 1 d . .
H43A H -0.179482 0.677927 0.787057 0.063 Uiso 1 1 calc R U
H43B H -0.136895 0.705545 0.841318 0.063 Uiso 1 1 calc R U
H43C H -0.070954 0.694717 0.799452 0.063 Uiso 1 1 calc R U
C45 C -0.10237(16) 0.91708(9) 0.89107(9) 0.0243(5) Uani 1 1 d . .
C44 C -0.26393(17) 0.76714(11) 0.78413(13) 0.0417(7) Uani 1 1 d . .
H44A H -0.282535 0.800729 0.769414 0.063 Uiso 1 1 calc R U
H44B H -0.267989 0.766642 0.821385 0.063 Uiso 1 1 calc R U
H44C H -0.306238 0.741282 0.765348 0.063 Uiso 1 1 calc R U
C46 C -0.08764(18) 0.96797(9) 0.86446(11) 0.0332(6) Uani 1 1 d . .
H46A H -0.020585 0.972208 0.863357 0.050 Uiso 1 1 calc R U
H46B H -0.108430 0.995947 0.884444 0.050 Uiso 1 1 calc R U
H46C H -0.124518 0.968137 0.828627 0.050 Uiso 1 1 calc R U
C47 C -0.05686(19) 0.91835(11) 0.94938(10) 0.0362(6) Uani 1 1 d . .
H47A H 0.010643 0.925725 0.953098 0.054 Uiso 1 1 calc R U
H47B H -0.065181 0.885301 0.965300 0.054 Uiso 1 1 calc R U
H47C H -0.086909 0.944852 0.967060 0.054 Uiso 1 1 calc R U
C48 C -0.20886(16) 0.91031(10) 0.88789(10) 0.0304(5) Uani 1 1 d . .
H48A H -0.240699 0.909813 0.851020 0.046 Uiso 1 1 calc R U
H48B H -0.233244 0.938581 0.905972 0.046 Uiso 1 1 calc R U
H48C H -0.220668 0.878193 0.904651 0.046 Uiso 1 1 calc R U
C49 C 0.24352(16) 0.96664(8) 0.95840(9) 0.0242(5) Uani 1 1 d . .
C50 C 0.17090(18) 1.00488(9) 0.93004(10) 0.0326(6) Uani 1 1 d . .
H50A H 0.193038 1.018703 0.899474 0.049 Uiso 1 1 calc R U
H50B H 0.163093 1.032614 0.954057 0.049 Uiso 1 1 calc R U
H50C H 0.110242 0.987725 0.918511 0.049 Uiso 1 1 calc R U
C51 C 0.20818(19) 0.94147(10) 1.00458(10) 0.0343(6) Uani 1 1 d . .
H51A H 0.152769 0.920487 0.991107 0.051 Uiso 1 1 calc R U
H51B H 0.191026 0.967820 1.027745 0.051 Uiso 1 1 calc R U
H51C H 0.258232 0.920064 1.024282 0.051 Uiso 1 1 calc R U
C52 C 0.33237(18) 0.99740(10) 0.98110(11) 0.0353(6) Uani 1 1 d . .
H52A H 0.358532 1.012325 0.952363 0.053 Uiso 1 1 calc R U
H52B H 0.379360 0.974951 1.001852 0.053 Uiso 1 1 calc R U
H52C H 0.315886 1.024564 1.003580 0.053 Uiso 1 1 calc R U
C53 C 0.49503(15) 0.86101(10) 0.89473(10) 0.0285(5) Uani 1 1 d . .
C54 C 0.55801(17) 0.89825(11) 0.93089(11) 0.0361(6) Uani 1 1 d . .
H54A H 0.624140 0.887914 0.934359 0.054 Uiso 1 1 calc R U
H54B H 0.540364 0.898151 0.965529 0.054 Uiso 1 1 calc R U
H54C H 0.549855 0.932519 0.915933 0.054 Uiso 1 1 calc R U
C55 C 0.5112(2) 0.80786(12) 0.91963(16) 0.0624(10) Uani 1 1 d . .
H55A H 0.471625 0.783034 0.897406 0.094 Uiso 1 1 calc R U
H55B H 0.494491 0.808278 0.954501 0.094 Uiso 1 1 calc R U
H55C H 0.577721 0.798433 0.922835 0.094 Uiso 1 1 calc R U
C56 C 0.5255(2) 0.86135(17) 0.84144(12) 0.0632(11) Uani 1 1 d . .
H56A H 0.492217 0.834364 0.819301 0.095 Uiso 1 1 calc R U
H56B H 0.593682 0.855581 0.846446 0.095 Uiso 1 1 calc R U
H56C H 0.510066 0.894336 0.824431 0.095 Uiso 1 1 calc R U
O57 O 0.10068(10) 0.90243(6) 0.88978(6) 0.0204(3) Uani 1 1 d . .
C57 C 0.19942(15) 0.79234(8) 0.66516(9) 0.0211(4) Uani 1 1 d . .
O58 O 0.04281(10) 0.75725(6) 0.77999(6) 0.0229(3) Uani 1 1 d . .
C58 C 0.15901(15) 0.81262(8) 0.61475(9) 0.0231(4) Uani 1 1 d . .
O59 O 0.33534(10) 0.80801(6) 0.82515(6) 0.0239(3) Uani 1 1 d . .
C60 C 0.27415(15) 0.76121(8) 0.57295(8) 0.0219(4) Uani 1 1 d . .
C61 C 0.31426(15) 0.74264(8) 0.62112(8) 0.0198(4) Uani 1 1 d . .
C62 C 0.27721(14) 0.75646(8) 0.66648(8) 0.0194(4) Uani 1 1 d . .
C63 C 0.42763(15) 0.69027(8) 0.67772(8) 0.0191(4) Uani 1 1 d . .
C64 C 0.50694(15) 0.65999(8) 0.68706(9) 0.0213(4) Uani 1 1 d . .
C65 C 0.53550(16) 0.64438(8) 0.74074(9) 0.0233(4) Uani 1 1 d . .
H65 H 0.592386 0.625355 0.748514 0.028 Uiso 1 1 calc R U
C66 C 0.49137(15) 0.65334(8) 0.78238(9) 0.0221(4) Uani 1 1 d . .
C67 C 0.40573(15) 0.68199(8) 0.77199(8) 0.0203(4) Uani 1 1 d . .
C68 C 0.38059(14) 0.70306(8) 0.71947(8) 0.0189(4) Uani 1 1 d . .
C69 C 0.07774(17) 0.85095(9) 0.60844(10) 0.0300(5) Uani 1 1 d . .
C70 C 0.1107(2) 0.89849(10) 0.64107(13) 0.0437(7) Uani 1 1 d . .
H70A H 0.163334 0.914217 0.628075 0.065 Uiso 1 1 calc R U
H70B H 0.131297 0.888872 0.677935 0.065 Uiso 1 1 calc R U
H70C H 0.058372 0.922743 0.638031 0.065 Uiso 1 1 calc R U
C71 C 0.0451(2) 0.86723(12) 0.55112(11) 0.0453(7) Uani 1 1 d . .
H71A H 0.097247 0.884093 0.538648 0.068 Uiso 1 1 calc R U
H71B H -0.008133 0.890791 0.548616 0.068 Uiso 1 1 calc R U
H71C H 0.025394 0.837197 0.529469 0.068 Uiso 1 1 calc R U
C72 C -0.00718(17) 0.82768(11) 0.62773(11) 0.0371(6) Uani 1 1 d . .
H72A H -0.058619 0.852540 0.623617 0.056 Uiso 1 1 calc R U
H72B H 0.011383 0.818410 0.664823 0.056 Uiso 1 1 calc R U
H72C H -0.028450 0.797259 0.607062 0.056 Uiso 1 1 calc R U
C73 C 0.30225(17) 0.74539(9) 0.52098(9) 0.0272(5) Uani 1 1 d . .
C74 C 0.2780(2) 0.68885(10) 0.51134(10) 0.0405(6) Uani 1 1 d . .
H74A H 0.209627 0.684166 0.507033 0.061 Uiso 1 1 calc R U
H74B H 0.309870 0.668812 0.541360 0.061 Uiso 1 1 calc R U
H74C H 0.299135 0.677547 0.479499 0.061 Uiso 1 1 calc R U
C75 C 0.40754(19) 0.75397(12) 0.52251(10) 0.0405(7) Uani 1 1 d . .
H75A H 0.421843 0.747590 0.487659 0.061 Uiso 1 1 calc R U
H75B H 0.444291 0.730674 0.547963 0.061 Uiso 1 1 calc R U
H75C H 0.423937 0.789127 0.532899 0.061 Uiso 1 1 calc R U
C76 C 0.2476(2) 0.77504(12) 0.47409(10) 0.0386(6) Uani 1 1 d . .
H76A H 0.267226 0.763602 0.441868 0.058 Uiso 1 1 calc R U
H76B H 0.260835 0.811416 0.479135 0.058 Uiso 1 1 calc R U
H76C H 0.179823 0.769047 0.471284 0.058 Uiso 1 1 calc R U
C77 C 0.56283(16) 0.64350(9) 0.64501(9) 0.0252(5) Uani 1 1 d . .
C78 C 0.64621(18) 0.60896(10) 0.66712(10) 0.0346(6) Uani 1 1 d . .
H78A H 0.678704 0.598921 0.638816 0.052 Uiso 1 1 calc R U
H78B H 0.623125 0.578565 0.682488 0.052 Uiso 1 1 calc R U
H78C H 0.690203 0.627281 0.694204 0.052 Uiso 1 1 calc R U
C79 C 0.60400(18) 0.69052(10) 0.62230(11) 0.0341(6) Uani 1 1 d . .
H79A H 0.633999 0.680198 0.593096 0.051 Uiso 1 1 calc R U
H79B H 0.651022 0.706561 0.649668 0.051 Uiso 1 1 calc R U
H79C H 0.553234 0.714765 0.609649 0.051 Uiso 1 1 calc R U
C80 C 0.49789(19) 0.61408(10) 0.60157(10) 0.0362(6) Uani 1 1 d . .
H80A H 0.444833 0.635767 0.585813 0.054 Uiso 1 1 calc R U
H80B H 0.473898 0.583700 0.616517 0.054 Uiso 1 1 calc R U
H80C H 0.533401 0.603956 0.574593 0.054 Uiso 1 1 calc R U
C81 C 0.52934(17) 0.63284(10) 0.83778(9) 0.0284(5) Uani 1 1 d . .
C82 C 0.4606(2) 0.59351(11) 0.85219(11) 0.0406(6) Uani 1 1 d . .
H82A H 0.397973 0.608895 0.849270 0.061 Uiso 1 1 calc R U
H82B H 0.482923 0.581942 0.888299 0.061 Uiso 1 1 calc R U
H82C H 0.456789 0.564470 0.828239 0.061 Uiso 1 1 calc R U
C83 C 0.5403(2) 0.67666(12) 0.87734(11) 0.0445(7) Uani 1 1 d . .
H83A H 0.584503 0.701810 0.868100 0.067 Uiso 1 1 calc R U
H83B H 0.564661 0.663479 0.912628 0.067 Uiso 1 1 calc R U
H83C H 0.478818 0.692714 0.876611 0.067 Uiso 1 1 calc R U
C84 C 0.6263(2) 0.60764(12) 0.84158(11) 0.0443(7) Uani 1 1 d . .
H84A H 0.620947 0.578781 0.817322 0.066 Uiso 1 1 calc R U
H84B H 0.648805 0.595627 0.877515 0.066 Uiso 1 1 calc R U
H84C H 0.671156 0.632415 0.832322 0.066 Uiso 1 1 calc R U
C85 C -0.3957(3) 0.45578(18) 0.8156(2) 0.0830(15) Uani 1 1 d . .
H85 H -0.454595 0.471087 0.801285 0.100 Uiso 1 1 calc R U
C86 C -0.3514(3) 0.46750(14) 0.86464(19) 0.0676(11) Uani 1 1 d . .
H86 H -0.380147 0.491049 0.884487 0.081 Uiso 1 1 calc R U
C87 C -0.2732(3) 0.44826(16) 0.88498(14) 0.0613(10) Uani 1 1 d . .
H87 H -0.244401 0.457446 0.919732 0.074 Uiso 1 1 calc R U
C90 C 0.2247(3) 0.47318(17) 0.9391(3) 0.0855(16) Uani 1 1 d . .
H90 H 0.201090 0.439563 0.940059 0.103 Uiso 1 1 calc R U
C91 C 0.2210(3) 0.4952(2) 0.8961(2) 0.0941(18) Uani 1 1 d . .
H91 H 0.195965 0.476687 0.865124 0.113 Uiso 1 1 calc R U
C92 C 0.2503(3) 0.5438(2) 0.89019(19) 0.0873(15) Uani 1 1 d . .
H92 H 0.246383 0.558017 0.856219 0.105 Uiso 1 1 calc R U
C93 C 0.2840(3) 0.57061(17) 0.93241(18) 0.0735(11) Uani 1 1 d . .
H93 H 0.303160 0.604788 0.929044 0.088 Uiso 1 1 calc R U
C94 C 0.2913(4) 0.54965(19) 0.98044(18) 0.0888(15) Uani 1 1 d . .
H94 H 0.314926 0.568893 1.011086 0.107 Uiso 1 1 calc R U
C95 C -0.2316(3) 0.41633(19) 0.8594(2) 0.0796(14) Uani 1 1 d . .
H95 H -0.172356 0.402753 0.875938 0.096 Uiso 1 1 calc R U
C96 C 0.54326(19) 0.82072(11) 0.66650(11) 0.0385(6) Uani 1 1 d . .
H96 H 0.598439 0.801195 0.665982 0.046 Uiso 1 1 calc R U
C97 C 0.49957(19) 0.81570(10) 0.70896(11) 0.0366(6) Uani 1 1 d . .
H97 H 0.524867 0.793574 0.737040 0.044 Uiso 1 1 calc R U
C98 C 0.41873(19) 0.84313(10) 0.71029(11) 0.0360(6) Uani 1 1 d . .
H98 H 0.386939 0.840198 0.739014 0.043 Uiso 1 1 calc R U
C99 C 0.38545(19) 0.87483(11) 0.66884(11) 0.0382(6) Uani 1 1 d . .
H99 H 0.329948 0.894390 0.668284 0.046 Uiso 1 1 calc R U
C100 C 0.2244(3) 0.5214(2) 0.73040(18) 0.0860(14) Uani 1 1 d . .
H100 H 0.165301 0.535564 0.733739 0.103 Uiso 1 1 calc R U
C101 C 0.2937(6) 0.55060(17) 0.72271(18) 0.100(2) Uani 1 1 d . .
H101 H 0.286697 0.586480 0.720481 0.119 Uiso 1 1 calc R U
C103 C 0.2383(4) 0.4705(2) 0.73352(17) 0.0827(14) Uani 1 1 d . .
H103 H 0.189739 0.447920 0.738974 0.099 Uiso 1 1 calc R U
C104 C 0.3257(5) 0.45319(17) 0.72845(15) 0.0900(19) Uani 1 1 d . .
H104 H 0.336621 0.417574 0.730302 0.108 Uiso 1 1 calc R U
C105 C 0.3910(4) 0.4811(3) 0.7216(2) 0.096(3) Uani 1 1 d . .
H105 H 0.450712 0.467111 0.719210 0.115 Uiso 1 1 calc R U
C107 C 0.4340(2) 0.87773(12) 0.62814(11) 0.0465(7) Uani 1 1 d . .
H107 H 0.410239 0.899817 0.599753 0.056 Uiso 1 1 calc R U
C108 C -0.3559(5) 0.4220(2) 0.78686(17) 0.0928(18) Uani 1 1 d . .
H108 H -0.386070 0.412761 0.752363 0.111 Uiso 1 1 calc R U
C59 C 0.19750(16) 0.79619(9) 0.57298(9) 0.0251(5) Uani 1 1 d . .
H59 H 0.169699 0.809797 0.539734 0.030 Uiso 1 1 calc R U

loop_
_atom_site_aniso_label
_atom_site_aniso_U_11
_atom_site_aniso_U_22
_atom_site_aniso_U_33
_atom_site_aniso_U_23
_atom_site_aniso_U_13
_atom_site_aniso_U_12
Sm1 0.01513(5) 0.02183(6) 0.01697(5) -0.00450(4) 0.00268(4) -0.00228(4)
C1 0.0213(10) 0.0221(10) 0.0191(10) -0.0022(8) 0.0015(8) 0.0016(8)
O1 0.0269(8) 0.0213(8) 0.0199(8) -0.0017(6) 0.0033(6) -0.0055(6)
N1 0.0187(9) 0.0191(8) 0.0196(9) -0.0021(7) 0.0029(7) 0.0008(7)
C2 0.0277(12) 0.0256(11) 0.0186(11) -0.0033(8) 0.0016(9) 0.0017(9)
O2 0.0238(8) 0.0255(8) 0.0191(8) -0.0059(6) 0.0018(6) -0.0053(6)
N2 0.0147(8) 0.0204(9) 0.0202(9) -0.0029(7) 0.0036(7) -0.0019(7)
C3 0.0356(13) 0.0256(11) 0.0175(11) -0.0001(8) 0.0056(9) 0.0028(10)
O3 0.0277(8) 0.0252(8) 0.0205(8) -0.0055(6) 0.0031(6) -0.0082(7)
N3 0.0162(8) 0.0198(8) 0.0190(9) -0.0011(7) 0.0011(7) -0.0018(7)
C4 0.0287(12) 0.0210(10) 0.0240(11) 0.0020(8) 0.0061(9) 0.0011(9)
N4 0.128(5) 0.167(6) 0.169(6) 0.027(5) 0.066(4) -0.039(4)
O4 0.0209(7) 0.0231(8) 0.0190(7) -0.0016(6) 0.0039(6) 0.0043(6)
C5 0.0231(11) 0.0197(10) 0.0222(11) -0.0013(8) 0.0039(8) 0.0002(8)
N5 0.170(5) 0.051(2) 0.151(5) 0.002(3) 0.099(4) -0.013(3)
O5 0.0245(8) 0.0245(8) 0.0245(8) -0.0020(6) 0.0033(6) 0.0031(7)
C6 0.0209(10) 0.0187(10) 0.0188(10) -0.0014(8) 0.0010(8) 0.0014(8)
N6 0.099(5) 0.316(10) 0.048(2) -0.005(5) 0.004(3) -0.108(6)
O6 0.0233(8) 0.0296(8) 0.0202(8) 0.0001(6) 0.0035(6) 0.0038(7)
C7 0.0201(10) 0.0196(10) 0.0207(10) -0.0010(8) 0.0013(8) 0.0005(8)
N7 0.0515(16) 0.0527(15) 0.0384(14) 0.0026(11) 0.0131(11) 0.0091(12)
C8 0.0206(10) 0.0183(10) 0.0252(11) -0.0037(8) 0.0019(8) -0.0021(8)
C9 0.0243(11) 0.0253(11) 0.0221(11) -0.0059(9) 0.0005(9) -0.0050(9)
C10 0.0255(11) 0.0262(11) 0.0206(11) -0.0048(9) 0.0024(9) -0.0030(9)
C11 0.0193(10) 0.0204(10) 0.0212(11) -0.0040(8) 0.0023(8) -0.0017(8)
C12 0.0191(10) 0.0202(10) 0.0193(10) -0.0048(8) 0.0018(8) -0.0001(8)
C13 0.0383(14) 0.0311(12) 0.0184(11) -0.0046(9) 0.0029(10) -0.0042(11)
C14 0.0355(15) 0.062(2) 0.0301(14) -0.0097(13) -0.0051(11) -0.0100(14)
C15 0.067(2) 0.0277(13) 0.0299(14) -0.0088(10) 0.0113(13) -0.0051(13)
C16 0.0631(19) 0.0413(15) 0.0181(12) -0.0052(10) 0.0033(12) -0.0093(14)
C17 0.0407(14) 0.0238(11) 0.0259(12) 0.0008(9) 0.0113(10) -0.0029(10)
C18 0.071(2) 0.0379(15) 0.0335(15) 0.0008(12) 0.0227(14) -0.0144(15)
C19 0.0372(15) 0.0418(16) 0.0539(18) 0.0080(13) 0.0211(13) 0.0027(13)
C20 0.0494(16) 0.0245(12) 0.0350(14) 0.0005(10) 0.0105(12) -0.0053(11)
C21 0.0412(15) 0.0394(14) 0.0185(11) -0.0077(10) 0.0029(10) -0.0165(12)
C22 0.061(2) 0.0484(18) 0.0313(15) 0.0080(13) -0.0068(13) -0.0073(15)
C23 0.0533(18) 0.0542(18) 0.0309(14) -0.0142(13) 0.0184(13) -0.0184(15)
C24 0.068(2) 0.066(2) 0.0206(13) -0.0125(13) 0.0029(13) -0.0371(17)
C25 0.0244(11) 0.0216(11) 0.0306(12) -0.0032(9) 0.0024(9) -0.0070(9)
C26 0.0255(12) 0.0341(13) 0.0423(15) 0.0019(11) 0.0078(11) -0.0060(10)
C27 0.0346(14) 0.0221(12) 0.0463(16) 0.0012(10) 0.0056(12) -0.0023(10)
C28 0.0426(16) 0.0359(14) 0.0410(15) -0.0083(12) 0.0022(12) -0.0216(12)
C29 0.0155(10) 0.0198(10) 0.0241(11) 0.0013(8) -0.0001(8) -0.0006(8)
C30 0.0168(10) 0.0208(10) 0.0297(12) 0.0026(9) -0.0004(9) -0.0011(8)
C31 0.0136(10) 0.0238(11) 0.0293(12) 0.0041(9) 0.0027(8) 0.0007(8)
C32 0.0174(10) 0.0211(10) 0.0246(11) 0.0038(8) 0.0044(8) 0.0039(8)
C33 0.0159(10) 0.0193(10) 0.0209(10) 0.0007(8) 0.0019(8) 0.0005(8)
C34 0.0140(9) 0.0187(10) 0.0220(10) 0.0004(8) 0.0018(8) -0.0008(8)
C35 0.0152(9) 0.0191(10) 0.0213(10) -0.0006(8) 0.0022(8) 0.0010(8)
C36 0.0202(10) 0.0197(10) 0.0191(10) -0.0029(8) 0.0007(8) 0.0000(8)
C37 0.0185(10) 0.0233(11) 0.0218(11) -0.0037(8) -0.0007(8) -0.0044(8)
C38 0.0139(9) 0.0240(10) 0.0216(10) -0.0030(8) 0.0023(8) -0.0042(8)
C39 0.0155(10) 0.0211(10) 0.0195(10) -0.0030(8) 0.0025(8) -0.0019(8)
C40 0.0157(9) 0.0187(10) 0.0176(10) -0.0024(7) 0.0018(8) -0.0022(8)
C41 0.0135(9) 0.0253(12) 0.0444(14) -0.0027(10) -0.0002(9) -0.0036(9)
C42 0.0286(13) 0.0493(17) 0.0408(15) -0.0136(13) -0.0070(11) -0.0082(12)
C43 0.0285(14) 0.0234(12) 0.072(2) 0.0027(13) 0.0045(13) -0.0049(11)
C45 0.0196(11) 0.0243(11) 0.0305(12) 0.0012(9) 0.0086(9) 0.0043(9)
C44 0.0164(11) 0.0345(14) 0.071(2) -0.0084(13) 0.0009(12) -0.0050(10)
C46 0.0276(13) 0.0263(12) 0.0468(15) 0.0008(11) 0.0102(11) 0.0017(10)
C47 0.0315(14) 0.0483(16) 0.0302(13) -0.0038(11) 0.0093(11) 0.0066(12)
C48 0.0207(11) 0.0323(13) 0.0402(14) 0.0036(10) 0.0106(10) 0.0069(10)
C49 0.0245(11) 0.0224(11) 0.0238(11) -0.0074(9) -0.0007(9) 0.0031(9)
C50 0.0339(13) 0.0250(12) 0.0348(14) -0.0070(10) -0.0040(11) 0.0072(10)
C51 0.0378(14) 0.0408(14) 0.0241(12) -0.0062(10) 0.0050(10) 0.0079(12)
C52 0.0310(13) 0.0297(13) 0.0405(15) -0.0175(11) -0.0054(11) 0.0018(11)
C53 0.0130(10) 0.0386(13) 0.0334(13) -0.0142(10) 0.0027(9) -0.0034(9)
C54 0.0168(11) 0.0494(16) 0.0401(15) -0.0192(12) 0.0005(10) -0.0061(11)
C55 0.0286(15) 0.0400(17) 0.107(3) -0.0095(18) -0.0166(17) 0.0082(13)
C56 0.0236(14) 0.126(3) 0.0435(18) -0.039(2) 0.0153(13) -0.0219(17)
O57 0.0151(7) 0.0209(7) 0.0247(8) -0.0051(6) 0.0024(6) 0.0013(6)
C57 0.0167(10) 0.0190(10) 0.0262(11) -0.0015(8) 0.0009(8) -0.0014(8)
O58 0.0165(7) 0.0238(8) 0.0272(8) -0.0070(6) 0.0015(6) -0.0017(6)
C58 0.0177(10) 0.0216(10) 0.0280(12) 0.0018(9) -0.0009(8) 0.0005(8)
O59 0.0165(7) 0.0262(8) 0.0288(8) -0.0113(6) 0.0037(6) -0.0042(6)
C60 0.0212(10) 0.0246(11) 0.0188(10) -0.0005(8) 0.0012(8) -0.0025(8)
C61 0.0191(10) 0.0189(10) 0.0217(10) -0.0020(8) 0.0046(8) -0.0021(8)
C62 0.0164(9) 0.0197(10) 0.0205(10) -0.0014(8) -0.0005(8) -0.0021(8)
C63 0.0200(10) 0.0186(10) 0.0174(10) 0.0012(8) 0.0002(8) -0.0003(8)
C64 0.0212(10) 0.0194(10) 0.0228(11) -0.0023(8) 0.0029(8) 0.0005(8)
C65 0.0196(10) 0.0225(11) 0.0264(12) -0.0001(9) 0.0011(9) 0.0031(9)
C66 0.0217(11) 0.0217(10) 0.0214(11) 0.0012(8) 0.0008(8) 0.0017(9)
C67 0.0193(10) 0.0218(10) 0.0186(10) -0.0028(8) 0.0006(8) -0.0006(8)
C68 0.0168(10) 0.0195(10) 0.0196(10) -0.0011(8) 0.0015(8) -0.0008(8)
C69 0.0242(12) 0.0282(12) 0.0354(14) 0.0041(10) -0.0001(10) 0.0055(10)
C70 0.0345(15) 0.0287(14) 0.064(2) -0.0035(13) 0.0006(13) 0.0082(12)
C71 0.0369(15) 0.0520(18) 0.0437(17) 0.0178(14) -0.0009(12) 0.0175(13)
C72 0.0229(12) 0.0395(15) 0.0471(16) -0.0001(12) 0.0021(11) 0.0070(11)
C73 0.0280(11) 0.0348(13) 0.0180(10) 0.0015(9) 0.0027(8) 0.0014(10)
C74 0.0569(18) 0.0349(14) 0.0267(13) -0.0091(11) 0.0004(12) 0.0008(13)
C75 0.0301(13) 0.067(2) 0.0254(13) 0.0034(12) 0.0088(10) 0.0018(13)
C76 0.0423(15) 0.0515(17) 0.0213(12) 0.0069(11) 0.0045(11) 0.0066(13)
C77 0.0238(11) 0.0257(11) 0.0272(12) -0.0036(9) 0.0074(9) 0.0024(9)
C78 0.0341(14) 0.0378(14) 0.0324(13) -0.0015(11) 0.0074(11) 0.0134(11)
C79 0.0284(13) 0.0379(14) 0.0381(14) 0.0047(11) 0.0113(11) 0.0010(11)
C80 0.0355(14) 0.0388(14) 0.0336(14) -0.0148(11) 0.0048(11) 0.0047(12)
C81 0.0278(12) 0.0345(13) 0.0210(11) 0.0036(9) -0.0001(9) 0.0072(10)
C82 0.0467(17) 0.0416(15) 0.0336(14) 0.0142(12) 0.0080(12) 0.0038(13)
C83 0.0497(17) 0.0487(17) 0.0275(14) -0.0056(12) -0.0121(12) 0.0045(14)
C84 0.0344(15) 0.0602(19) 0.0359(15) 0.0174(13) 0.0009(12) 0.0209(14)
C85 0.039(2) 0.069(3) 0.135(5) 0.048(3) 0.002(2) -0.0025(19)
C86 0.078(3) 0.0434(19) 0.095(3) -0.004(2) 0.050(3) 0.0049(19)
C87 0.065(2) 0.079(3) 0.0373(18) 0.0020(17) 0.0048(17) -0.016(2)
C90 0.081(3) 0.058(2) 0.128(5) -0.029(3) 0.047(3) -0.040(2)
C91 0.047(2) 0.131(5) 0.109(4) -0.068(4) 0.026(3) -0.026(3)
C92 0.058(3) 0.122(4) 0.084(3) -0.029(3) 0.017(2) 0.018(3)
C93 0.077(3) 0.072(3) 0.082(3) -0.012(2) 0.038(2) -0.001(2)
C94 0.108(4) 0.097(4) 0.065(3) -0.023(2) 0.024(3) -0.042(3)
C95 0.055(2) 0.093(3) 0.092(3) 0.045(3) 0.016(2) 0.009(2)
C96 0.0325(14) 0.0370(14) 0.0445(16) -0.0070(12) 0.0029(12) 0.0030(12)
C97 0.0354(14) 0.0336(14) 0.0364(14) 0.0024(11) -0.0042(11) -0.0049(11)
C98 0.0328(14) 0.0423(15) 0.0327(14) -0.0036(11) 0.0055(11) -0.0143(12)
C99 0.0319(14) 0.0411(15) 0.0397(15) -0.0076(12) 0.0016(11) 0.0011(12)
C100 0.071(3) 0.104(4) 0.080(3) -0.001(3) 0.008(2) 0.043(3)
C101 0.177(6) 0.048(2) 0.059(3) 0.0024(19) -0.017(4) -0.026(3)
C103 0.087(3) 0.094(3) 0.065(3) 0.011(2) 0.008(2) -0.044(3)
C104 0.163(5) 0.054(2) 0.035(2) -0.0168(17) -0.025(3) 0.045(3)
C105 0.051(3) 0.183(7) 0.049(3) -0.030(4) -0.002(2) 0.047(4)
C107 0.0527(18) 0.0531(18) 0.0332(15) 0.0064(13) 0.0065(13) 0.0131(15)
C108 0.134(5) 0.083(3) 0.053(3) 0.006(2) -0.005(3) -0.067(3)
C59 0.0238(11) 0.0260(11) 0.0228(11) 0.0036(9) -0.0024(9) -0.0011(9)

loop_
_atom_type_symbol
_atom_type_description
_atom_type_scat_dispersion_real
_atom_type_scat_dispersion_imag
_atom_type_scat_source
C C 0.0033 0.0016 'International Tables Vol C Tables 4.2.6.8 and 6.1.1.4'
H H 0.0000 0.0000 'International Tables Vol C Tables 4.2.6.8 and 6.1.1.4'
N N 0.0061 0.0033 'International Tables Vol C Tables 4.2.6.8 and 6.1.1.4'
O O 0.0106 0.0060 'International Tables Vol C Tables 4.2.6.8 and 6.1.1.4'
Sm Sm -0.1638 3.4418 'International Tables Vol C Tables 4.2.6.8 and 6.1.1.4'

loop_
_geom_angle_atom_site_label_1
_geom_angle_atom_site_label_2
_geom_angle_atom_site_label_3
_geom_angle
O6 Sm1 O2 80.13(5)
O6 Sm1 O58 147.96(5)
O2 Sm1 O58 85.55(5)
O6 Sm1 O5 125.52(5)
O2 Sm1 O5 149.10(5)
O58 Sm1 O5 78.97(5)
O6 Sm1 O3 88.49(5)
O2 Sm1 O3 125.23(5)
O58 Sm1 O3 76.63(5)
O5 Sm1 O3 76.95(5)
O6 Sm1 O59 79.82(5)
O2 Sm1 O59 78.02(5)
O58 Sm1 O59 125.00(5)
O5 Sm1 O59 89.16(5)
O3 Sm1 O59 151.91(5)
O6 Sm1 N3 63.30(5)
O2 Sm1 N3 142.26(6)
O58 Sm1 N3 130.68(5)
O5 Sm1 N3 62.83(5)
O3 Sm1 N3 65.72(5)
O59 Sm1 N3 86.24(5)
O6 Sm1 N1 81.81(5)
O2 Sm1 N1 62.82(5)
O58 Sm1 N1 66.15(5)
O5 Sm1 N1 130.93(5)
O3 Sm1 N1 62.57(5)
O59 Sm1 N1 138.97(5)
N3 Sm1 N1 117.07(6)
O6 Sm1 N2 134.59(5)
O2 Sm1 N2 68.63(5)
O58 Sm1 N2 62.66(5)
O5 Sm1 N2 80.50(5)
O3 Sm1 N2 136.41(5)
O59 Sm1 N2 62.44(5)
N3 Sm1 N2 132.21(6)
N1 Sm1 N2 109.93(6)
O2 C1 C2 125.5(2)
O2 C1 C6 118.40(19)
C2 C1 C6 116.1(2)
C5 O1 C7 120.22(17)
C6 N1 C12 119.77(19)
C6 N1 Sm1 119.10(14)
C12 N1 Sm1 119.29(14)
C3 C2 C1 116.8(2)
C3 C2 C13 123.4(2)
C1 C2 C13 119.8(2)
C1 O2 Sm1 123.77(13)
C40 N2 C34 120.30(18)
C40 N2 Sm1 119.49(13)
C34 N2 Sm1 119.13(13)
C2 C3 C4 128.4(2)
C11 O3 Sm1 123.46(13)
C62 N3 C68 120.39(18)
C62 N3 Sm1 118.96(14)
C68 N3 Sm1 119.46(13)
C5 C4 C3 115.1(2)
C5 C4 C17 123.8(2)
C3 C4 C17 121.0(2)
C90 N4 C94 117.3(5)
C63 O4 C61 120.39(16)
C4 C5 O1 121.9(2)
C4 C5 C6 120.3(2)
O1 C5 C6 117.80(19)
C95 N5 C108 117.3(4)
C57 O5 Sm1 121.56(13)
N1 C6 C5 122.12(19)
N1 C6 C1 114.63(19)
C5 C6 C1 123.10(19)
C105 N6 C101 123.5(6)
C67 O6 Sm1 123.68(13)
C8 C7 O1 121.59(19)
C8 C7 C12 120.6(2)
O1 C7 C12 117.80(18)
C107 N7 C96 116.0(3)
C7 C8 C9 114.7(2)
C7 C8 C25 124.4(2)
C9 C8 C25 120.93(19)
C10 C9 C8 128.2(2)
C9 C10 C11 117.0(2)
C9 C10 C21 122.8(2)
C11 C10 C21 120.1(2)
O3 C11 C10 125.4(2)
O3 C11 C12 118.31(18)
C10 C11 C12 116.27(19)
N1 C12 C7 122.03(19)
N1 C12 C11 114.86(19)
C7 C12 C11 123.06(19)
C2 C13 C14 109.5(2)
C2 C13 C16 111.7(2)
C14 C13 C16 108.0(2)
C2 C13 C15 109.4(2)
C14 C13 C15 110.0(2)
C16 C13 C15 108.3(2)
C18 C17 C19 108.2(2)
C18 C17 C20 107.1(2)
C19 C17 C20 110.6(2)
C18 C17 C4 111.5(2)
C19 C17 C4 108.3(2)
C20 C17 C4 111.0(2)
C10 C21 C24 111.9(2)
C10 C21 C22 109.2(2)
C24 C21 C22 107.9(2)
C10 C21 C23 110.1(2)
C24 C21 C23 108.0(2)
C22 C21 C23 109.6(2)
C28 C25 C8 112.4(2)
C28 C25 C26 106.7(2)
C8 C25 C26 110.82(19)
C28 C25 C27 107.3(2)
C8 C25 C27 109.05(19)
C26 C25 C27 110.4(2)
O58 C29 C30 125.4(2)
O58 C29 C34 118.23(18)
C30 C29 C34 116.33(19)
C31 C30 C29 116.9(2)
C31 C30 C41 123.4(2)
C29 C30 C41 119.7(2)
C30 C31 C32 128.4(2)
C33 C32 C31 115.06(19)
C33 C32 C45 123.5(2)
C31 C32 C45 121.44(19)
C32 C33 O57 121.97(19)
C32 C33 C34 120.1(2)
O57 C33 C34 117.95(18)
N2 C34 C33 121.68(19)
N2 C34 C29 115.06(18)
C33 C34 C29 123.23(19)
C36 C35 O57 122.00(19)
C36 C35 C40 120.40(19)
O57 C35 C40 117.60(18)
C35 C36 C37 114.58(19)
C35 C36 C49 124.59(19)
C37 C36 C49 120.69(19)
C38 C37 C36 128.9(2)
C37 C38 C39 117.08(19)
C37 C38 C53 121.67(19)
C39 C38 C53 121.11(19)
O59 C39 C38 125.92(19)
O59 C39 C40 118.43(18)
C38 C39 C40 115.64(18)
N2 C40 C35 121.75(19)
N2 C40 C39 114.79(18)
C35 C40 C39 123.36(18)
C42 C41 C30 110.2(2)
C42 C41 C44 108.5(2)
C30 C41 C44 111.9(2)
C42 C41 C43 110.0(2)
C30 C41 C43 108.8(2)
C44 C41 C43 107.4(2)
C47 C45 C48 107.04(19)
C47 C45 C32 110.77(19)
C48 C45 C32 111.78(19)
C47 C45 C46 110.8(2)
C48 C45 C46 107.42(19)
C32 C45 C46 109.01(19)
C52 C49 C50 106.4(2)
C52 C49 C36 112.09(19)
C50 C49 C36 110.97(18)
C52 C49 C51 107.7(2)
C50 C49 C51 111.0(2)
C36 C49 C51 108.64(19)
C56 C53 C54 108.2(2)
C56 C53 C38 111.0(2)
C54 C53 C38 112.66(19)
C56 C53 C55 109.8(3)
C54 C53 C55 107.4(2)
C38 C53 C55 107.8(2)
C33 O57 C35 120.52(16)
O5 C57 C58 126.0(2)
O5 C57 C62 117.88(19)
C58 C57 C62 116.10(19)
C29 O58 Sm1 124.40(13)
C59 C58 C57 116.6(2)
C59 C58 C69 122.5(2)
C57 C58 C69 120.9(2)
C39 O59 Sm1 123.17(13)
C61 C60 C59 114.89(19)
C61 C60 C73 124.8(2)
C59 C60 C73 120.28(19)
C60 C61 O4 122.26(19)
C60 C61 C62 120.24(19)
O4 C61 C62 117.49(18)
N3 C62 C61 121.96(19)
N3 C62 C57 114.60(19)
C61 C62 C57 123.41(19)
C64 C63 O4 122.19(19)
C64 C63 C68 120.19(19)
O4 C63 C68 117.61(18)
C63 C64 C65 114.33(19)
C63 C64 C77 124.65(19)
C65 C64 C77 121.02(19)
C66 C65 C64 128.5(2)
C65 C66 C67 117.08(19)
C65 C66 C81 122.6(2)
C67 C66 C81 120.26(19)
O6 C67 C66 126.27(19)
O6 C67 C68 118.17(19)
C66 C67 C68 115.56(19)
N3 C68 C63 121.80(19)
N3 C68 C67 114.57(18)
C63 C68 C67 123.63(19)
C58 C69 C71 112.0(2)
C58 C69 C70 109.1(2)
C71 C69 C70 108.3(2)
C58 C69 C72 110.2(2)
C71 C69 C72 108.1(2)
C70 C69 C72 109.1(2)
C75 C73 C76 107.7(2)
C75 C73 C74 109.9(2)
C76 C73 C74 107.2(2)
C75 C73 C60 111.32(19)
C76 C73 C60 112.2(2)
C74 C73 C60 108.3(2)
C78 C77 C80 107.7(2)
C78 C77 C79 106.7(2)
C80 C77 C79 110.6(2)
C78 C77 C64 112.50(19)
C80 C77 C64 109.57(19)
C79 C77 C64 109.76(19)
C82 C81 C83 109.6(2)
C82 C81 C84 108.6(2)
C83 C81 C84 107.8(2)
C82 C81 C66 109.5(2)
C83 C81 C66 109.7(2)
C84 C81 C66 111.7(2)
C86 C85 C108 119.7(4)
C87 C86 C85 122.1(4)
C86 C87 C95 121.0(4)
C91 C90 N4 119.8(5)
C90 C91 C92 124.9(5)
C93 C92 C91 118.9(5)
C92 C93 C94 120.1(5)
C93 C94 N4 118.8(5)
C87 C95 N5 122.5(4)
N7 C96 C97 123.6(3)
C96 C97 C98 119.3(3)
C99 C98 C97 118.0(3)
C98 C99 C107 118.8(3)
C101 C100 C103 118.8(5)
C100 C101 N6 117.6(5)
C100 C103 C104 116.9(4)
C105 C104 C103 123.9(5)
N6 C105 C104 119.3(6)
N7 C107 C99 124.3(3)
C85 C108 N5 117.4(4)
C58 C59 C60 128.7(2)

loop_
_geom_bond_atom_site_label_1
_geom_bond_atom_site_label_2
_geom_bond_distance
Sm1 O6 2.4435(15)
Sm1 O2 2.4509(15)
Sm1 O58 2.4559(15)
Sm1 O5 2.4613(16)
Sm1 O3 2.4702(15)
Sm1 O59 2.4721(15)
Sm1 N3 2.5459(18)
Sm1 N1 2.5692(18)
Sm1 N2 2.5811(17)
C1 O2 1.270(3)
C1 C2 1.442(3)
C1 C6 1.460(3)
O1 C5 1.385(3)
O1 C7 1.386(3)
N1 C6 1.327(3)
N1 C12 1.335(3)
C2 C3 1.371(3)
C2 C13 1.530(3)
N2 C40 1.328(3)
N2 C34 1.333(3)
C3 C4 1.437(3)
O3 C11 1.273(3)
N3 C62 1.322(3)
N3 C68 1.334(3)
C4 C5 1.372(3)
C4 C17 1.539(3)
N4 C90 1.361(7)
N4 C94 1.443(7)
O4 C63 1.389(2)
O4 C61 1.392(2)
C5 C6 1.427(3)
N5 C95 1.354(7)
N5 C108 1.393(7)
O5 C57 1.275(3)
N6 C105 1.231(9)
N6 C101 1.389(9)
O6 C67 1.277(3)
C7 C8 1.374(3)
C7 C12 1.425(3)
N7 C107 1.334(4)
N7 C96 1.337(4)
C8 C9 1.436(3)
C8 C25 1.534(3)
C9 C10 1.374(3)
C10 C11 1.433(3)
C10 C21 1.529(3)
C11 C12 1.452(3)
C13 C14 1.535(4)
C13 C16 1.538(3)
C13 C15 1.542(4)
C17 C18 1.528(4)
C17 C19 1.529(4)
C17 C20 1.534(3)
C21 C24 1.531(3)
C21 C22 1.541(4)
C21 C23 1.543(4)
C25 C28 1.532(3)
C25 C26 1.536(3)
C25 C27 1.543(3)
C29 O58 1.273(3)
C29 C30 1.433(3)
C29 C34 1.453(3)
C30 C31 1.376(3)
C30 C41 1.537(3)
C31 C32 1.427(3)
C32 C33 1.380(3)
C32 C45 1.535(3)
C33 O57 1.382(3)
C33 C34 1.425(3)
C35 C36 1.372(3)
C35 O57 1.385(2)
C35 C40 1.432(3)
C36 C37 1.425(3)
C36 C49 1.539(3)
C37 C38 1.374(3)
C38 C39 1.433(3)
C38 C53 1.534(3)
C39 O59 1.276(2)
C39 C40 1.454(3)
C41 C42 1.535(4)
C41 C44 1.538(3)
C41 C43 1.539(3)
C45 C47 1.532(3)
C45 C48 1.534(3)
C45 C46 1.540(3)
C49 C52 1.536(3)
C49 C50 1.536(3)
C49 C51 1.539(3)
C53 C56 1.529(4)
C53 C54 1.531(3)
C53 C55 1.540(4)
C57 C58 1.431(3)
C57 C62 1.462(3)
C58 C59 1.378(3)
C58 C69 1.532(3)
C60 C61 1.365(3)
C60 C59 1.439(3)
C60 C73 1.538(3)
C61 C62 1.430(3)
C63 C64 1.378(3)
C63 C68 1.424(3)
C64 C65 1.436(3)
C64 C77 1.538(3)
C65 C66 1.375(3)
C66 C67 1.429(3)
C66 C81 1.536(3)
C67 C68 1.452(3)
C69 C71 1.534(4)
C69 C70 1.535(4)
C69 C72 1.537(4)
C73 C75 1.529(3)
C73 C76 1.532(3)
C73 C74 1.538(4)
C77 C78 1.530(3)
C77 C80 1.532(3)
C77 C79 1.538(3)
C81 C82 1.529(4)
C81 C83 1.532(4)
C81 C84 1.535(3)
C85 C86 1.346(6)
C85 C108 1.358(7)
C86 C87 1.258(5)
C87 C95 1.288(6)
C90 C91 1.250(7)
C91 C92 1.364(7)
C92 C93 1.317(6)
C93 C94 1.349(6)
C96 C97 1.376(4)
C97 C98 1.378(4)
C98 C99 1.374(4)
C99 C107 1.377(4)
C100 C101 1.307(7)
C100 C103 1.352(7)
C103 C104 1.372(7)
C104 C105 1.235(8)
